data_4133139
loop_
_publ_author_name
'Kokan, Zoran'
'Chmielewski, Micha\/l J'

_publ_section_title
;
 A Photoswitchable Heteroditopic Ion-Pair Receptor.
;
_journal_issue 47
_journal_name_full 'Journal of the American Chemical Society'
_journal_page_first 16010
_journal_page_last 16014
_journal_paper_doi 10.1021/jacs.8b08689
_journal_volume 140
_journal_year 2018
_chemical_absolute_configuration ad
_chemical_formula_moiety 'C20 H17 N5 O2'
_chemical_formula_sum 'C20 H17 N5 O2'
_chemical_formula_weight 359.39
_space_group_crystal_system orthorhombic
_space_group_IT_number 33
_space_group_name_Hall 'P 2c -2n'
_space_group_name_H-M_alt 'P n a 21'
_atom_sites_solution_hydrogens mixed
_atom_sites_solution_primary direct
_audit_creation_date 2018-08-20
_audit_creation_method
;
Olex2 1.2
(compiled 2015.01.26 svn.r3150 for OlexSys, GUI svn.r4998)
;
_cell_angle_alpha 90
_cell_angle_beta 90
_cell_angle_gamma 90
_cell_formula_units_Z 4
_cell_length_a 16.4964(2)
_cell_length_b 20.5023(3)
_cell_length_c 5.05085(7)
_cell_measurement_reflns_used 10850
_cell_measurement_temperature 100.00(10)
_cell_measurement_theta_max 71.7230
_cell_measurement_theta_min 3.4040
_cell_volume 1708.27(4)
_computing_cell_refinement 'CrysAlisPro 1.171.38.43d (Rigaku OD, 2015)'
_computing_data_collection 'CrysAlisPro 1.171.38.43d (Rigaku OD, 2015)'
_computing_data_reduction 'CrysAlisPro 1.171.38.43d (Rigaku OD, 2015)'
_computing_molecular_graphics 'Olex2 (Dolomanov et al., 2009)'
_computing_publication_material 'Olex2 (Dolomanov et al., 2009)'
_computing_structure_refinement 'ShelXL (Sheldrick, 2008)'
_computing_structure_solution 'ShelXT (Sheldrick, 2015)'
_diffrn_ambient_environment N~2~
_diffrn_ambient_temperature 100.00(10)
_diffrn_detector 'CCD plate'
_diffrn_detector_area_resol_mean 5.2195
_diffrn_detector_type Atlas
_diffrn_measured_fraction_theta_full 1.000
_diffrn_measured_fraction_theta_max 1.000
_diffrn_measurement_details
;
List of Runs (angles in degrees, time in seconds):

  # Type    Start    End  Width  t~exp~   \w     \q     \k     \f   Frames
--------------------------------------------------------------------------
  1  \w     10.00  42.00   1.00    2.25    --    0.00  57.00   0.00   32
  2  \w     44.00  80.00   1.00    2.25    --    0.00  57.00   0.00   36
  3  \w     58.00  98.00   1.00    2.25    --    0.00  77.00 150.00   40
  4  \w    -40.00 -14.00   1.00    2.25    --    0.00  57.00   0.00   26
  5  \w    -38.00  38.00   1.00    2.25    --    0.00  77.00 150.00   76
  6  \w    -95.00 -36.00   1.00    2.25    --    0.00-178.00-120.00   59
  7  \w     79.00 147.00   1.00    9.00    --   54.96  77.00 120.00   68
  8  \w    102.00 138.00   1.00    9.00    --   54.96 125.00 150.00   36
  9  \w    115.00 142.00   1.00    9.00    --   54.96 125.00  30.00   27
 10  \w    117.00 144.00   1.00    9.00    --   54.96 125.00-150.00   27
 11  \w    107.00 136.00   1.00    9.00    --   54.96  77.00-150.00   29
 12  \w     71.00 145.00   1.00    9.00    --   54.96  57.00-180.00   74
 13  \w     70.00 142.00   1.00    9.00    --   54.96  77.00  60.00   72
 14  \w     13.00  40.00   1.00    9.00    --   54.96  77.00 120.00   27
 15  \w     12.00  38.00   1.00    9.00    --   54.96  82.00 155.22   26
 16  \w     13.00  67.00   1.00    9.00    --   54.96  77.00  60.00   54
 17  \w     13.00 153.00   1.00    9.00    --   54.96  77.00   0.00  140
 18  \w     15.00  41.00   1.00    9.00    --   54.96  77.00-150.00   26
 19  \w     13.00 152.00   1.00    9.00    --   54.96  77.00-120.00  139
 20  \w     24.00 120.00   1.00    9.00    --   54.96-125.00-150.00   96
 21  \w     13.00 135.00   1.00    9.00    --   54.96  77.00 -60.00  122
 22  \w     15.00  55.00   1.00    9.00    --   54.96  57.00-180.00   40
 23  \w    124.00 151.00   1.00   40.00    --  109.92  77.00 150.00   27
 24  \w    110.00 178.00   1.00   40.00    --  109.92  63.00  30.00   68
 25  \w    106.00 178.00   1.00   40.00    --  109.92  77.00 -60.00   72
 26  \w    150.00 178.00   1.00   40.00    --  109.92  77.00-120.00   28
 27  \w    147.00 174.00   1.00   40.00    --  109.92  64.00-132.34   27
 28  \w     70.00 178.00   1.00   40.00    --  109.92  59.00-155.09  108
 29  \w     69.00 104.00   1.00   40.00    --  109.92  68.00  37.69   35
 30  \w     68.00 163.00   1.00   40.00    --  109.92  77.00  60.00   95
 31  \w     68.00  97.00   1.00   40.00    --  109.92  66.00 -89.16   29
 32  \w     68.00 141.00   1.00   40.00    --  109.92  77.00-120.00   73
 33  \w     68.00 173.00   1.00   40.00    --  109.92  72.00  -1.97  105
 34  \w     68.00 144.00   1.00   40.00    --  109.92  71.00 179.75   76
 35  \w     68.00 108.00   1.00   40.00    --  109.92  77.00 150.00   40
 36  \w     68.00 175.00   1.00   40.00    --  109.92  77.00  90.00  107
 37  \w     67.00 121.00   1.00   40.00    --  109.92  64.00-132.34   54
 38  \w     67.00 162.00   1.00   40.00    --  109.92  63.00 -30.00   95
 39  \w     68.00 160.00   1.00   40.00    --  109.92  77.00 -90.00   92
 40  \w     68.00 100.00   1.00   40.00    --  109.92  77.00 -60.00   32
 41  \w     68.00  94.00   1.00   40.00    --  109.92  77.00 -30.00   26
 42  \w     67.00  93.00   1.00   40.00    --  109.92  63.00  30.00   26
 43  \w     68.00  94.00   1.00   40.00    --  109.92  71.00  53.77   26
 44  \w     71.00  98.00   1.00   40.00    --  109.92  63.00  90.00   27
 45  \w     67.00 177.00   1.00   40.00    --  109.92  63.00 134.45  110
 46  \w     68.00  93.00   1.00   40.00    --  109.92  63.00 150.00   25
 47  \w     68.00  94.00   1.00   40.00    --  109.92  67.00 -58.06   26
 48  \w     64.00 142.00   1.00   40.00    --  109.92 -77.00-150.00   78
 49  \w     48.00 112.00   1.00   40.00    --  109.92-111.00-150.00   64
 50  \w     42.00 115.00   1.00   40.00    --  109.92-111.00  30.00   73
 51  \w     24.00  58.00   1.00   40.00    --  109.92 -77.00-150.00   34
 52  \w     24.00 141.00   1.00   40.00    --  109.92 -77.00  30.00  117
;
_diffrn_measurement_device 'four-circle diffractometer'
_diffrn_measurement_device_type 'SuperNova, Dual, Cu at zero, Atlas'
_diffrn_measurement_method '\w scans'
_diffrn_orient_matrix_type 'CrysAlisPro convention (1999,Acta A55,543-557)'
_diffrn_orient_matrix_UB_11 -0.0552296000
_diffrn_orient_matrix_UB_12 -0.0594217000
_diffrn_orient_matrix_UB_13 0.0482228000
_diffrn_orient_matrix_UB_21 0.0574220000
_diffrn_orient_matrix_UB_22 -0.0428010000
_diffrn_orient_matrix_UB_23 -0.1663825000
_diffrn_orient_matrix_UB_31 0.0486867000
_diffrn_orient_matrix_UB_32 -0.0170012000
_diffrn_orient_matrix_UB_33 0.2509246000
_diffrn_radiation_monochromator mirror
_diffrn_radiation_probe x-ray
_diffrn_radiation_type CuK\a
_diffrn_radiation_wavelength 1.54184
_diffrn_reflns_av_R_equivalents 0.0522
_diffrn_reflns_av_unetI/netI 0.0285
_diffrn_reflns_Laue_measured_fraction_full 1.000
_diffrn_reflns_Laue_measured_fraction_max 1.000
_diffrn_reflns_limit_h_max 19
_diffrn_reflns_limit_h_min -19
_diffrn_reflns_limit_k_max 24
_diffrn_reflns_limit_k_min -24
_diffrn_reflns_limit_l_max 6
_diffrn_reflns_limit_l_min -6
_diffrn_reflns_number 21290
_diffrn_reflns_point_group_measured_fraction_full 0.999
_diffrn_reflns_point_group_measured_fraction_max 0.999
_diffrn_reflns_theta_full 67.069
_diffrn_reflns_theta_max 67.069
_diffrn_reflns_theta_min 3.439
_diffrn_source 'micro-focus sealed X-ray tube'
_diffrn_source_type 'SuperNova (Cu) X-ray Source'
_exptl_absorpt_coefficient_mu 0.769
_exptl_absorpt_correction_T_max 1.00000
_exptl_absorpt_correction_T_min 0.47076
_exptl_absorpt_correction_type multi-scan
_exptl_absorpt_process_details
;
CrysAlisPro 1.171.38.43d (Rigaku Oxford Diffraction, 2015)
Empirical absorption correction using spherical harmonics,
 implemented in SCALE3 ABSPACK scaling algorithm.
;
_exptl_crystal_colour colourless
_exptl_crystal_colour_primary colourless
_exptl_crystal_density_diffrn 1.397
_exptl_crystal_description needle
_exptl_crystal_F_000 752
_exptl_crystal_size_max 0.724
_exptl_crystal_size_mid 0.049
_exptl_crystal_size_min 0.025
_refine_diff_density_max 0.135
_refine_diff_density_min -0.146
_refine_diff_density_rms 0.033
_refine_ls_abs_structure_details
;
 Flack x determined using 1219 quotients [(I+)-(I-)]/[(I+)+(I-)]
 (Parsons, Flack and Wagner, Acta Cryst. B69 (2013) 249-259).
;
_refine_ls_abs_structure_Flack 0.06(15)
_refine_ls_extinction_method none
_refine_ls_goodness_of_fit_ref 1.056
_refine_ls_hydrogen_treatment mixed
_refine_ls_matrix_type full
_refine_ls_number_parameters 250
_refine_ls_number_reflns 3033
_refine_ls_number_restraints 1
_refine_ls_restrained_S_all 1.056
_refine_ls_R_factor_all 0.0312
_refine_ls_R_factor_gt 0.0287
_refine_ls_shift/su_max 0.001
_refine_ls_shift/su_mean 0.000
_refine_ls_structure_factor_coef Fsqd
_refine_ls_weighting_details 'w=1/[\s^2^(Fo^2^)+(0.0407P)^2^+0.1936P] where P=(Fo^2^+2Fc^2^)/3'
_refine_ls_weighting_scheme calc
_refine_ls_wR_factor_gt 0.0717
_refine_ls_wR_factor_ref 0.0733
_reflns_Friedel_coverage 0.777
_reflns_Friedel_fraction_full 0.998
_reflns_Friedel_fraction_max 0.998
_reflns_number_gt 2876
_reflns_number_total 3033
_reflns_threshold_expression 'I > 2\s(I)'
_cod_data_source_file ja8b08689_si_008.cif
_cod_data_source_block again2
_cod_database_code 4133139
_chemical_oxdiff_formula 'C20 H17 N5 O2'
_chemical_oxdiff_usercomment '100 K'
_shelx_space_group_comment
;
The symmetry employed for this shelxl refinement is uniquely defined
by the following loop, which should always be used as a source of
symmetry information in preference to the above space-group names.
They are only intended as comments.
;
_reflns_odcompleteness_completeness 100.00
_reflns_odcompleteness_iscentric 1
_reflns_odcompleteness_theta 66.97
_olex2_refinement_description
;
1. Fixed Uiso
 At 1.2 times of:
  All C(H) groups, All C(H,H) groups, All C(H,H,H) groups
2.a Secondary CH2 refined with riding coordinates:
 C7(H7A,H7B)
2.b Aromatic/amide H refined with riding coordinates:
 C2(H2), C3(H3), C4(H4), C9(H9), C10(H10), C11(H11), C12(H12), C13(H13),
 C15(H15), C17(H17), C18(H18), C19(H19), C20(H20)
;
_shelx_shelxl_version_number 2014/7
_olex2_submission_special_instructions 'No special instructions were received'
_oxdiff_exptl_absorpt_empirical_details
;
Empirical correction (ABSPACK) includes:
- Absorption correction using spherical harmonics
- Frame scaling
;
_oxdiff_exptl_absorpt_empirical_full_max 1.766
_oxdiff_exptl_absorpt_empirical_full_min 0.398

loop_
_space_group_symop_operation_xyz
'x, y, z'
'-x, -y, z+1/2'
'x+1/2, -y+1/2, z'
'-x+1/2, y+1/2, z+1/2'

loop_
_atom_site_label
_atom_site_type_symbol
_atom_site_fract_x
_atom_site_fract_y
_atom_site_fract_z
_atom_site_U_iso_or_equiv
_atom_site_adp_type
_atom_site_occupancy
_atom_site_site_symmetry_order
_atom_site_calc_flag
_atom_site_refinement_flags_posn
C1 C 0.48604(12) 0.60084(9) 0.9278(4) 0.0174(4) Uani 1 1 d .
C2 C 0.52477(13) 0.55795(9) 1.1005(4) 0.0205(4) Uani 1 1 d .
H2 H 0.4965 0.5385 1.2388 0.025 Uiso 1 1 calc R
C3 C 0.60646(13) 0.54497(10) 1.0615(4) 0.0219(4) Uani 1 1 d .
H3 H 0.6334 0.5150 1.1681 0.026 Uiso 1 1 calc R
C4 C 0.64696(12) 0.57729(10) 0.8613(5) 0.0218(5) Uani 1 1 d .
H4 H 0.7020 0.5704 0.8332 0.026 Uiso 1 1 calc R
C5 C 0.60346(12) 0.62040(9) 0.7026(5) 0.0188(4) Uani 1 1 d .
C6 C 0.39714(12) 0.61438(9) 0.9700(4) 0.0180(4) Uani 1 1 d .
C7 C 0.27047(12) 0.64993(10) 0.7674(4) 0.0207(4) Uani 1 1 d .
H7A H 0.2614 0.6881 0.6577 0.025 Uiso 1 1 calc R
H7B H 0.2570 0.6616 0.9482 0.025 Uiso 1 1 calc R
C8 C 0.21383(12) 0.59616(10) 0.6776(5) 0.0197(4) Uani 1 1 d .
C9 C 0.21240(14) 0.53611(11) 0.8049(5) 0.0267(5) Uani 1 1 d .
H9 H 0.2472 0.5283 0.9463 0.032 Uiso 1 1 calc R
C10 C 0.15927(16) 0.48760(11) 0.7223(6) 0.0378(6) Uani 1 1 d .
H10 H 0.1597 0.4471 0.8053 0.045 Uiso 1 1 calc R
C11 C 0.10574(15) 0.49940(13) 0.5166(6) 0.0384(7) Uani 1 1 d .
H11 H 0.0694 0.4672 0.4643 0.046 Uiso 1 1 calc R
H2A H 0.378(2) 0.6324(16) 0.598(8) 0.046 Uiso 1 1 d R
H3A H 0.546(2) 0.7030(16) 0.374(7) 0.046 Uiso 1 1 d R
C12 C 0.10627(15) 0.55931(13) 0.3881(6) 0.0343(6) Uani 1 1 d .
H12 H 0.0704 0.5674 0.2499 0.041 Uiso 1 1 calc R
C13 C 0.16090(13) 0.60696(11) 0.4684(5) 0.0252(5) Uani 1 1 d .
H13 H 0.1620 0.6468 0.3803 0.030 Uiso 1 1 calc R
C14 C 0.64835(12) 0.65872(10) 0.4946(5) 0.0206(4) Uani 1 1 d .
C15 C 0.59101(12) 0.77015(10) 0.0021(4) 0.0198(4) Uani 1 1 d .
H15 H 0.6185 0.7923 -0.1310 0.024 Uiso 1 1 calc R
C16 C 0.50311(12) 0.78205(9) 0.0065(5) 0.0188(4) Uani 1 1 d .
C17 C 0.46975(14) 0.82148(10) -0.1905(5) 0.0231(5) Uani 1 1 d .
H17 H 0.5026 0.8403 -0.3191 0.028 Uiso 1 1 calc R
C18 C 0.38687(13) 0.83205(11) -0.1912(5) 0.0249(5) Uani 1 1 d .
H18 H 0.3630 0.8576 -0.3218 0.030 Uiso 1 1 calc R
C19 C 0.34017(12) 0.80396(10) 0.0055(5) 0.0235(5) Uani 1 1 d .
H19 H 0.2844 0.8104 0.0106 0.028 Uiso 1 1 calc R
C20 C 0.37848(12) 0.76616(10) 0.1943(5) 0.0224(4) Uani 1 1 d .
H20 H 0.3468 0.7478 0.3271 0.027 Uiso 1 1 calc R
N1 N 0.52366(10) 0.63140(7) 0.7291(4) 0.0174(4) Uani 1 1 d .
N2 N 0.35602(10) 0.63272(9) 0.7553(4) 0.0198(4) Uani 1 1 d .
N3 N 0.60098(11) 0.70001(9) 0.3516(4) 0.0186(4) Uani 1 1 d .
N4 N 0.63667(10) 0.73443(8) 0.1499(4) 0.0198(4) Uani 1 1 d .
N5 N 0.45803(10) 0.75419(8) 0.1987(4) 0.0205(4) Uani 1 1 d .
O1 O 0.36684(9) 0.60755(7) 1.1914(3) 0.0235(3) Uani 1 1 d .
O2 O 0.72135(8) 0.65222(8) 0.4638(3) 0.0281(4) Uani 1 1 d .

loop_
_atom_site_aniso_label
_atom_site_aniso_U_11
_atom_site_aniso_U_22
_atom_site_aniso_U_33
_atom_site_aniso_U_23
_atom_site_aniso_U_13
_atom_site_aniso_U_12
C1 0.0200(9) 0.0161(9) 0.0161(11) -0.0036(8) -0.0007(8) -0.0026(7)
C2 0.0255(10) 0.0175(9) 0.0184(10) -0.0002(8) -0.0021(9) -0.0023(8)
C3 0.0259(10) 0.0172(9) 0.0225(12) 0.0003(8) -0.0073(9) 0.0015(8)
C4 0.0186(10) 0.0208(10) 0.0262(12) -0.0033(8) -0.0035(9) 0.0028(8)
C5 0.0172(9) 0.0197(9) 0.0194(10) -0.0040(8) -0.0009(9) -0.0011(7)
C6 0.0204(10) 0.0167(9) 0.0170(11) -0.0016(8) 0.0019(9) -0.0019(7)
C7 0.0171(10) 0.0228(10) 0.0223(11) -0.0003(8) 0.0029(8) 0.0018(8)
C8 0.0154(9) 0.0232(9) 0.0205(11) -0.0026(8) 0.0055(8) 0.0027(7)
C9 0.0251(11) 0.0272(11) 0.0278(13) 0.0033(10) 0.0038(9) 0.0019(9)
C10 0.0388(14) 0.0238(11) 0.0507(17) 0.0031(12) 0.0122(13) -0.0048(9)
C11 0.0279(12) 0.0347(13) 0.0525(18) -0.0187(12) 0.0088(12) -0.0088(9)
C12 0.0243(11) 0.0446(14) 0.0341(14) -0.0149(12) -0.0018(10) 0.0034(10)
C13 0.0239(10) 0.0268(11) 0.0250(12) -0.0019(9) 0.0009(10) 0.0045(8)
C14 0.0175(9) 0.0232(10) 0.0211(11) -0.0046(8) -0.0012(8) -0.0004(7)
C15 0.0197(10) 0.0207(10) 0.0191(11) -0.0001(8) 0.0041(9) -0.0050(7)
C16 0.0201(10) 0.0165(9) 0.0198(11) -0.0034(8) 0.0013(8) -0.0027(7)
C17 0.0235(10) 0.0234(10) 0.0222(11) 0.0016(8) 0.0024(9) -0.0032(8)
C18 0.0248(11) 0.0246(10) 0.0254(12) 0.0012(9) -0.0040(10) 0.0015(8)
C19 0.0175(9) 0.0217(9) 0.0314(12) -0.0049(9) 0.0015(9) 0.0002(8)
C20 0.0201(10) 0.0212(9) 0.0260(12) 0.0003(9) 0.0069(10) -0.0007(8)
N1 0.0178(8) 0.0172(7) 0.0172(9) -0.0023(7) -0.0010(7) -0.0001(6)
N2 0.0166(8) 0.0254(9) 0.0175(9) -0.0009(7) 0.0029(7) 0.0014(7)
N3 0.0140(8) 0.0217(8) 0.0202(9) 0.0015(7) 0.0036(7) -0.0010(6)
N4 0.0179(8) 0.0205(8) 0.0211(10) -0.0008(7) 0.0020(7) -0.0021(7)
N5 0.0191(8) 0.0195(8) 0.0229(9) 0.0006(8) 0.0036(8) -0.0009(6)
O1 0.0241(7) 0.0300(8) 0.0163(8) -0.0003(6) 0.0031(7) -0.0022(6)
O2 0.0146(7) 0.0424(9) 0.0274(9) 0.0050(8) 0.0013(7) 0.0006(6)

loop_
_atom_type_symbol
_atom_type_description
_atom_type_scat_dispersion_real
_atom_type_scat_dispersion_imag
_atom_type_scat_source
C C 0.0181 0.0091 'International Tables Vol C Tables 4.2.6.8 and 6.1.1.4'
H H 0.0000 0.0000 'International Tables Vol C Tables 4.2.6.8 and 6.1.1.4'
N N 0.0311 0.0180 'International Tables Vol C Tables 4.2.6.8 and 6.1.1.4'
O O 0.0492 0.0322 'International Tables Vol C Tables 4.2.6.8 and 6.1.1.4'

loop_
_exptl_crystal_face_index_h
_exptl_crystal_face_index_k
_exptl_crystal_face_index_l
_exptl_crystal_face_perp_dist
5 -3 3 0.1805
3 13 0 0.0246
10 -4 0 0.0177
-10 4 0 0.0214
-3 -13 0 0.0016
3 13 0 0.0229
-6 2 -3 0.4128

loop_
_geom_angle_atom_site_label_1
_geom_angle_atom_site_label_2
_geom_angle_atom_site_label_3
_geom_angle
C2 C1 C6 118.27(19)
N1 C1 C2 123.58(19)
N1 C1 C6 118.14(17)
C1 C2 H2 120.7
C3 C2 C1 118.5(2)
C3 C2 H2 120.7
C2 C3 H3 120.6
C4 C3 C2 118.80(19)
C4 C3 H3 120.6
C3 C4 H4 120.8
C3 C4 C5 118.46(19)
C5 C4 H4 120.8
C4 C5 C14 118.63(18)
N1 C5 C4 123.7(2)
N1 C5 C14 117.65(19)
N2 C6 C1 115.58(18)
O1 C6 C1 120.12(19)
O1 C6 N2 124.30(19)
H7A C7 H7B 107.6
C8 C7 H7A 108.7
C8 C7 H7B 108.7
N2 C7 H7A 108.7
N2 C7 H7B 108.7
N2 C7 C8 114.15(17)
C9 C8 C7 121.1(2)
C13 C8 C7 119.98(19)
C13 C8 C9 118.9(2)
C8 C9 H9 119.8
C8 C9 C10 120.4(2)
C10 C9 H9 119.8
C9 C10 H10 119.9
C11 C10 C9 120.2(2)
C11 C10 H10 119.9
C10 C11 H11 120.0
C10 C11 C12 120.1(2)
C12 C11 H11 120.0
C11 C12 H12 120.3
C11 C12 C13 119.3(3)
C13 C12 H12 120.3
C8 C13 C12 121.2(2)
C8 C13 H13 119.4
C12 C13 H13 119.4
N3 C14 C5 114.38(18)
O2 C14 C5 121.1(2)
O2 C14 N3 124.5(2)
C16 C15 H15 114.3
N4 C15 H15 114.3
N4 C15 C16 131.42(19)
C17 C16 C15 118.3(2)
N5 C16 C15 118.95(19)
N5 C16 C17 122.75(19)
C16 C17 H17 120.6
C18 C17 C16 118.8(2)
C18 C17 H17 120.6
C17 C18 H18 120.6
C19 C18 C17 118.9(2)
C19 C18 H18 120.6
C18 C19 H19 120.8
C20 C19 C18 118.34(19)
C20 C19 H19 120.8
C19 C20 H20 117.8
N5 C20 C19 124.3(2)
N5 C20 H20 117.8
C1 N1 C5 116.86(18)
C6 N2 C7 121.82(18)
C6 N2 H2A 121(2)
C7 N2 H2A 117(2)
C14 N3 H3A 123(2)
C14 N3 N4 117.91(17)
N4 N3 H3A 119(2)
C15 N4 N3 118.14(17)
C20 N5 C16 116.86(19)

loop_
_geom_bond_atom_site_label_1
_geom_bond_atom_site_label_2
_geom_bond_distance
C1 C2 1.394(3)
C1 C6 1.508(3)
C1 N1 1.336(3)
C2 H2 0.9300
C2 C3 1.388(3)
C3 H3 0.9300
C3 C4 1.381(3)
C4 H4 0.9300
C4 C5 1.392(3)
C5 C14 1.506(3)
C5 N1 1.342(3)
C6 N2 1.334(3)
C6 O1 1.233(3)
C7 H7A 0.9700
C7 H7B 0.9700
C7 C8 1.515(3)
C7 N2 1.456(3)
C8 C9 1.389(3)
C8 C13 1.389(3)
C9 H9 0.9300
C9 C10 1.390(3)
C10 H10 0.9300
C10 C11 1.385(4)
C11 H11 0.9300
C11 C12 1.389(4)
C12 H12 0.9300
C12 C13 1.390(3)
C13 H13 0.9300
C14 N3 1.360(3)
C14 O2 1.222(2)
C15 H15 0.9300
C15 C16 1.471(3)
C15 N4 1.289(3)
C16 C17 1.395(3)
C16 N5 1.350(3)
C17 H17 0.9300
C17 C18 1.384(3)
C18 H18 0.9300
C18 C19 1.383(3)
C19 H19 0.9300
C19 C20 1.382(3)
C20 H20 0.9300
C20 N5 1.335(3)
N2 H2A 0.88(4)
N3 H3A 0.91(3)
N3 N4 1.372(2)

loop_
_geom_torsion_atom_site_label_1
_geom_torsion_atom_site_label_2
_geom_torsion_atom_site_label_3
_geom_torsion_atom_site_label_4
_geom_torsion
C1 C2 C3 C4 3.0(3)
C1 C6 N2 C7 -177.53(17)
C2 C1 C6 N2 -154.29(18)
C2 C1 C6 O1 24.9(3)
C2 C1 N1 C5 -1.5(3)
C2 C3 C4 C5 -1.6(3)
C3 C4 C5 C14 176.43(19)
C3 C4 C5 N1 -1.5(3)
C4 C5 C14 N3 -179.31(19)
C4 C5 C14 O2 0.3(3)
C4 C5 N1 C1 3.0(3)
C5 C14 N3 N4 -177.01(16)
C6 C1 C2 C3 179.55(18)
C6 C1 N1 C5 177.47(17)
C7 C8 C9 C10 179.1(2)
C7 C8 C13 C12 -177.7(2)
C8 C7 N2 C6 -100.1(2)
C8 C9 C10 C11 -1.7(4)
C9 C8 C13 C12 1.0(3)
C9 C10 C11 C12 1.5(4)
C10 C11 C12 C13 0.0(4)
C11 C12 C13 C8 -1.2(4)
C13 C8 C9 C10 0.5(3)
C14 C5 N1 C1 -174.93(17)
C14 N3 N4 C15 175.26(19)
C15 C16 C17 C18 178.8(2)
C15 C16 N5 C20 -179.77(19)
C16 C15 N4 N3 -0.1(3)
C16 C17 C18 C19 0.9(3)
C17 C16 N5 C20 -0.3(3)
C17 C18 C19 C20 -0.3(3)
C18 C19 C20 N5 -0.7(3)
C19 C20 N5 C16 1.0(3)
N1 C1 C2 C3 -1.5(3)
N1 C1 C6 N2 26.7(3)
N1 C1 C6 O1 -154.12(19)
N1 C5 C14 N3 -1.3(3)
N1 C5 C14 O2 178.3(2)
N2 C7 C8 C9 60.0(3)
N2 C7 C8 C13 -121.4(2)
N4 C15 C16 C17 -176.9(2)
N4 C15 C16 N5 2.6(3)
N5 C16 C17 C18 -0.7(3)
O1 C6 N2 C7 3.3(3)
O2 C14 N3 N4 3.4(3)

loop_
_exptl_oxdiff_crystal_face_indexfrac_h
_exptl_oxdiff_crystal_face_indexfrac_k
_exptl_oxdiff_crystal_face_indexfrac_l
_exptl_oxdiff_crystal_face_x
_exptl_oxdiff_crystal_face_y
_exptl_oxdiff_crystal_face_z
5.4530 -3.4550 2.6905 0.0339 0.0134 0.9993
3.2833 12.6416 0.1836 -0.9237 -0.3831 -0.0090
10.1791 -4.1192 -0.0735 -0.3210 0.7730 0.5472
-10.1763 4.0995 0.1431 0.3253 -0.7836 -0.5292
-3.3844 -12.5873 -0.2324 0.9237 0.3831 -0.0091
3.3844 12.5873 0.2324 -0.9237 -0.3831 0.0091
-5.9971 2.0069 -3.0012 0.0672 0.0691 -1.0792
